data_7701458
loop_
_publ_author_name
'Oliveira, Carolina Gon\,calves'
'Romero-Canelon, Isolda'
'Silva, Monize M.'
'Coverdale, James'
'da Silva Maia, Pedro Ivo'
'Batista, Alzir A.'
'Castelli, Silvia'
'Desideri, Alessandro'
'Sadler, Peter J.'
'Deflon, Victor Marcelo Marcelo'

_publ_section_title
;
 Palladium (II) complexes with thiosemicarbazones derived from pyrene as
 topoisomerase IB inhibitors
;
_journal_name_full 'Dalton Transactions'
_journal_paper_doi 10.1039/C9DT02570G
_journal_year 2019
_chemical_formula_sum 'C40 H34 N6 S2'
_chemical_formula_weight 662.85
_space_group_crystal_system triclinic
_space_group_IT_number 2
_space_group_name_Hall '-P 1'
_space_group_name_H-M_alt 'P -1'
_symmetry_space_group_name_Hall '-P 1'
_symmetry_space_group_name_H-M 'P -1'
_atom_sites_solution_hydrogens mixed
_audit_creation_method SHELXL-2016/4
_audit_update_record
;
2018-09-09 deposited with the CCDC.    2019-09-25 downloaded from the CCDC.
;
_cell_angle_alpha 94.574(2)
_cell_angle_beta 92.802(2)
_cell_angle_gamma 112.551(2)
_cell_formula_units_Z 2
_cell_length_a 7.8769(3)
_cell_length_b 8.6861(3)
_cell_length_c 26.3559(10)
_cell_measurement_reflns_used 3777
_cell_measurement_temperature 296(2)
_cell_measurement_theta_max 21.96
_cell_measurement_theta_min 2.33
_cell_volume 1653.88(11)
_computing_cell_refinement 'Bruker SAINT'
_computing_data_collection 'Bruker APEX2'
_computing_data_reduction 'Bruker SAINT'
_computing_structure_refinement 'SHELXL-2016/4 (Sheldrick, 2016)'
_computing_structure_solution 'SHELXS-97 (Sheldrick, 2008)'
_diffrn_ambient_temperature 296(2)
_diffrn_measured_fraction_theta_full 0.991
_diffrn_measured_fraction_theta_max 0.991
_diffrn_measurement_device_type 'Bruker APEX-II CCD'
_diffrn_measurement_method '\f and \w scans'
_diffrn_radiation_type MoK\a
_diffrn_radiation_wavelength 0.71073
_diffrn_reflns_av_R_equivalents 0.0343
_diffrn_reflns_av_unetI/netI 0.0423
_diffrn_reflns_Laue_measured_fraction_full 0.991
_diffrn_reflns_Laue_measured_fraction_max 0.991
_diffrn_reflns_limit_h_max 9
_diffrn_reflns_limit_h_min -9
_diffrn_reflns_limit_k_max 10
_diffrn_reflns_limit_k_min -10
_diffrn_reflns_limit_l_max 31
_diffrn_reflns_limit_l_min -31
_diffrn_reflns_number 20426
_diffrn_reflns_point_group_measured_fraction_full 0.991
_diffrn_reflns_point_group_measured_fraction_max 0.991
_diffrn_reflns_theta_full 25.078
_diffrn_reflns_theta_max 25.078
_diffrn_reflns_theta_min 1.556
_exptl_absorpt_coefficient_mu 0.201
_exptl_absorpt_correction_T_max 0.7452
_exptl_absorpt_correction_T_min 0.6345
_exptl_absorpt_correction_type multi-scan
_exptl_absorpt_process_details SADABS
_exptl_crystal_colour Yellow
_exptl_crystal_density_diffrn 1.331
_exptl_crystal_description Needle
_exptl_crystal_F_000 696
_exptl_crystal_size_max 0.600
_exptl_crystal_size_mid 0.280
_exptl_crystal_size_min 0.080
_refine_diff_density_max 0.403
_refine_diff_density_min -0.371
_refine_diff_density_rms 0.038
_refine_ls_extinction_method none
_refine_ls_goodness_of_fit_ref 1.043
_refine_ls_hydrogen_treatment mixed
_refine_ls_matrix_type full
_refine_ls_number_parameters 532
_refine_ls_number_reflns 5829
_refine_ls_number_restraints 0
_refine_ls_restrained_S_all 1.043
_refine_ls_R_factor_all 0.0924
_refine_ls_R_factor_gt 0.0514
_refine_ls_shift/su_max 0.000
_refine_ls_shift/su_mean 0.000
_refine_ls_structure_factor_coef Fsqd
_refine_ls_weighting_details 'w=1/[\s^2^(Fo^2^)+(0.0619P)^2^+0.5873P] where P=(Fo^2^+2Fc^2^)/3'
_refine_ls_weighting_scheme calc
_refine_ls_wR_factor_gt 0.1296
_refine_ls_wR_factor_ref 0.1521
_reflns_Friedel_coverage 0.000
_reflns_number_gt 3569
_reflns_number_total 5829
_reflns_threshold_expression 'I > 2\s(I)'
_cod_data_source_file c9dt02570g2.cif
_cod_data_source_block shelx_CCDC2
_cod_database_code 7701458
_shelx_shelxl_version_number 2016/4
_shelx_space_group_comment
;
The symmetry employed for this shelxl refinement is uniquely defined
by the following loop, which should always be used as a source of
symmetry information in preference to the above space-group names.
They are only intended as comments.
;
_shelx_estimated_absorpt_t_min 0.889
_shelx_estimated_absorpt_t_max 0.984

loop_
_space_group_symop_operation_xyz
'x, y, z'
'-x, -y, -z'

loop_
_atom_site_label
_atom_site_type_symbol
_atom_site_fract_x
_atom_site_fract_y
_atom_site_fract_z
_atom_site_U_iso_or_equiv
_atom_site_adp_type
_atom_site_occupancy
_atom_site_site_symmetry_order
_atom_site_calc_flag
_atom_site_refinement_flags_posn
_atom_site_refinement_flags_adp
_atom_site_refinement_flags_occupancy
_atom_site_disorder_assembly
_atom_site_disorder_group
S1 S 0.65216(14) 1.12995(12) 0.21734(3) 0.0805(3) Uani 1 1 d . . . . .
S01 S 0.92304(12) 0.88408(12) 0.31125(3) 0.0732(3) Uani 1 1 d . . . . .
N3 N 0.3466(4) 1.0798(4) 0.26456(10) 0.0832(7) Uani 1 1 d . . . . .
H3 H 0.280365 1.035622 0.288632 0.100 Uiso 1 1 calc R U . . .
C011 C 0.2413(4) 0.7001(3) -0.02565(10) 0.0483(7) Uani 1 1 d . . . . .
N01 N 0.6280(3) 0.6326(3) 0.18634(8) 0.0575(6) Uani 1 1 d . . . . .
N02 N 0.7054(4) 0.7516(4) 0.22750(9) 0.0637(7) Uani 1 1 d . . . . .
C016 C 0.1266(4) 0.4107(3) -0.06504(10) 0.0475(6) Uani 1 1 d . . . . .
C012 C 0.2159(3) 0.5309(3) -0.02280(9) 0.0413(6) Uani 1 1 d . . . . .
C8 C 0.4709(5) 0.7994(4) 0.46627(10) 0.0609(8) Uani 1 1 d . . . . .
C3 C 0.4008(5) 0.8472(3) 0.42311(10) 0.0533(7) Uani 1 1 d . . . . .
C1 C 0.5059(5) 0.9028(4) 0.37983(10) 0.0680(9) Uani 1 1 d . . . . .
H1 H 0.622585 0.899717 0.379489 0.082 Uiso 1 1 calc R U . . .
N1 N 0.4457(4) 0.9554(3) 0.34253(9) 0.0605(7) Uani 1 1 d . . . . .
N2 N 0.5615(4) 1.0078(3) 0.30452(9) 0.0696(8) Uani 1 1 d . . . . .
C2 C 0.5102(5) 1.0707(3) 0.26393(11) 0.0619(8) Uani 1 1 d . . . . .
C19 C 0.2666(5) 1.1592(5) 0.22753(13) 0.0832(7) Uani 1 1 d . . . . .
H19A H 0.182984 1.200591 0.244157 0.100 Uiso 1 1 calc R U . . .
H19B H 0.364554 1.253687 0.215875 0.100 Uiso 1 1 calc R U . . .
C20 C 0.1683(6) 1.0396(5) 0.18432(15) 0.1186(15) Uani 1 1 d . . . . .
H20A H 0.251523 0.999423 0.167731 0.178 Uiso 1 1 calc R U . . .
H20B H 0.117897 1.092677 0.160658 0.178 Uiso 1 1 calc R U . . .
H20C H 0.070067 0.947062 0.195847 0.178 Uiso 1 1 calc R U . . .
C7 C 0.3653(4) 0.7509(3) 0.50811(11) 0.0566(8) Uani 1 1 d . . . . .
C12 C 0.4313(5) 0.7011(3) 0.55204(10) 0.0580(8) Uani 1 1 d . . . . .
C16 C 0.3273(5) 0.6524(4) 0.59322(13) 0.0826(11) Uani 1 1 d . . . . .
C15 C 0.3945(6) 0.5987(4) 0.63511(12) 0.0826(11) Uani 1 1 d . . . . .
H15 H 0.336742 0.594465 0.665204 0.099 Uiso 1 1 calc R U . A 1
C014 C 0.0933(4) 0.6279(4) -0.11139(11) 0.0659(8) Uani 1 1 d . . . . .
H014 H 0.053637 0.660477 -0.140984 0.079 Uiso 1 1 calc R U . . .
C013 C 0.1794(4) 0.7453(4) -0.07049(11) 0.0602(8) Uani 1 1 d . . . . .
H013 H 0.196815 0.856595 -0.072649 0.072 Uiso 1 1 calc R U . . .
C010 C 0.3307(4) 0.8177(3) 0.01767(11) 0.0547(7) Uani 1 1 d . . . . .
H010 H 0.346450 0.929113 0.016551 0.066 Uiso 1 1 calc R U . . .
C09 C 0.3930(4) 0.7731(3) 0.06009(11) 0.0524(7) Uani 1 1 d . . . . .
H09 H 0.450940 0.854332 0.087419 0.063 Uiso 1 1 calc R U . . .
C08 C 0.3727(3) 0.6029(3) 0.06444(9) 0.0433(6) Uani 1 1 d . . . . .
C03 C 0.4407(4) 0.5519(3) 0.10756(9) 0.0456(6) Uani 1 1 d . . . . .
C01 C 0.5345(4) 0.6693(4) 0.15200(10) 0.0540(7) Uani 1 1 d . . . . .
H01 H 0.526094 0.773506 0.155506 0.065 Uiso 1 1 calc R U . . .
C02 C 0.8291(4) 0.7345(4) 0.26171(11) 0.0581(7) Uani 1 1 d . . . . .
N03 N 0.8661(4) 0.5987(4) 0.25289(11) 0.0682(7) Uani 1 1 d . . . . .
C019 C 1.0083(5) 0.5639(4) 0.28159(13) 0.0768(10) Uani 1 1 d . . . . .
H01A H 0.958915 0.447858 0.288796 0.092 Uiso 1 1 calc R U . . .
H01B H 1.043729 0.634275 0.313943 0.092 Uiso 1 1 calc R U . . .
C020 C 1.1742(5) 0.5960(5) 0.25250(14) 0.0893(11) Uani 1 1 d . . . . .
H02A H 1.143195 0.515790 0.222804 0.134 Uiso 1 1 calc R U . . .
H02B H 1.270884 0.585729 0.273824 0.134 Uiso 1 1 calc R U . . .
H02C H 1.215382 0.707135 0.242167 0.134 Uiso 1 1 calc R U . . .
C015 C 0.0651(4) 0.4613(4) -0.10883(11) 0.0606(8) Uani 1 1 d . . . . .
H015 H 0.004621 0.382429 -0.136527 0.073 Uiso 1 1 calc R U . . .
C017 C 0.1035(4) 0.2408(3) -0.06128(11) 0.0562(7) Uani 1 1 d . . . . .
H017 H 0.043131 0.159994 -0.088544 0.067 Uiso 1 1 calc R U . . .
C018 C 0.1662(4) 0.1957(3) -0.01977(11) 0.0540(7) Uani 1 1 d . . . . .
H018 H 0.149415 0.084027 -0.018854 0.065 Uiso 1 1 calc R U . . .
C06 C 0.2584(4) 0.3128(3) 0.02348(10) 0.0452(6) Uani 1 1 d . . . . .
C05 C 0.3281(4) 0.2687(3) 0.06710(10) 0.0519(7) Uani 1 1 d . . . . .
H05 H 0.312802 0.157658 0.068689 0.062 Uiso 1 1 calc R U . . .
C04 C 0.4183(4) 0.3846(3) 0.10754(10) 0.0525(7) Uani 1 1 d . . . . .
H04 H 0.465931 0.351308 0.135704 0.063 Uiso 1 1 calc R U . . .
C07 C 0.2821(3) 0.4828(3) 0.02187(9) 0.0409(6) Uani 1 1 d . . . . .
C4A C 0.2244(8) 0.8885(8) 0.4305(2) 0.0469(14) Uani 0.507(3) 1 d . . P B 1
H4A H 0.178553 0.928951 0.403700 0.056 Uiso 0.507(3) 1 calc R U P B 1
C5A C 0.1361(7) 0.8677(6) 0.4742(2) 0.0483(14) Uani 0.507(3) 1 d . . P B 1
H5A H 0.033392 0.895243 0.476257 0.058 Uiso 0.507(3) 1 calc R U P B 1
C6A C 0.1949(7) 0.8068(7) 0.51585(19) 0.0436(13) Uani 0.507(3) 1 d . . P B 1
C9A C 0.5948(7) 0.7305(7) 0.46449(19) 0.0451(13) Uani 0.507(3) 1 d . . P B 1
H9A H 0.648214 0.727435 0.433928 0.054 Uiso 0.507(3) 1 calc R U P B 1
C10A C 0.6485(7) 0.6648(6) 0.5035(2) 0.0472(14) Uani 0.507(3) 1 d . . P B 1
H10A H 0.747286 0.632134 0.500376 0.057 Uiso 0.507(3) 1 calc R U P B 1
C11A C 0.5584(8) 0.6435(8) 0.5498(2) 0.0457(13) Uani 0.507(3) 1 d . . P B 1
C13A C 0.6123(8) 0.5767(7) 0.5906(2) 0.0569(15) Uani 0.507(3) 1 d . . P B 1
H13A H 0.711447 0.544281 0.588154 0.068 Uiso 0.507(3) 1 calc R U P B 1
C14A C 0.5238(15) 0.5573(10) 0.6344(4) 0.066(2) Uani 0.507(3) 1 d . . P B 1
H14A H 0.561313 0.514488 0.662052 0.079 Uiso 0.507(3) 1 calc R U P B 1
C17A C 0.1621(8) 0.7253(7) 0.6016(2) 0.0549(15) Uani 0.507(3) 1 d . . P B 1
H17A H 0.109214 0.721265 0.632533 0.066 Uiso 0.507(3) 1 calc R U P B 1
C18A C 0.1083(7) 0.7894(7) 0.5628(2) 0.0538(14) Uani 0.507(3) 1 d . . P B 1
H18A H 0.011063 0.824187 0.566166 0.065 Uiso 0.507(3) 1 calc R U P B 1
C4B C 0.2330(10) 0.7986(8) 0.4139(2) 0.0495(15) Uani 0.493(3) 1 d . . P B 2
H4B H 0.183732 0.814141 0.382889 0.059 Uiso 0.493(3) 1 calc R U P B 2
C5B C 0.1197(8) 0.7218(7) 0.4498(2) 0.0529(15) Uani 0.493(3) 1 d . . P B 2
H5B H -0.007164 0.688411 0.443405 0.063 Uiso 0.493(3) 1 calc R U P B 2
C6B C 0.1910(8) 0.6925(7) 0.4959(2) 0.0454(13) Uani 0.493(3) 1 d . . P B 2
C9B C 0.6977(8) 0.8627(7) 0.4766(2) 0.0496(14) Uani 0.493(3) 1 d . . P B 2
H9B H 0.775381 0.917278 0.452539 0.060 Uiso 0.493(3) 1 calc R U P B 2
C10B C 0.7657(8) 0.8330(7) 0.5204(2) 0.0568(15) Uani 0.493(3) 1 d . . P B 2
H10B H 0.892618 0.864164 0.525838 0.068 Uiso 0.493(3) 1 calc R U P B 2
C11B C 0.6539(9) 0.7562(8) 0.5592(2) 0.0514(15) Uani 0.493(3) 1 d . . P B 2
C13B C 0.7240(10) 0.7221(8) 0.6044(2) 0.0674(18) Uani 0.493(3) 1 d . . P B 2
H13B H 0.850421 0.751984 0.610781 0.081 Uiso 0.493(3) 1 calc R U P B 2
C14B C 0.6065(18) 0.6441(12) 0.6398(4) 0.081(3) Uani 0.493(3) 1 d . . P B 2
H14B H 0.657158 0.616458 0.668563 0.097 Uiso 0.493(3) 1 calc R U P B 2
C17B C 0.1486(10) 0.5839(7) 0.5780(2) 0.0621(17) Uani 0.493(3) 1 d . . P B 2
H17B H 0.068947 0.513216 0.598880 0.075 Uiso 0.493(3) 1 calc R U P B 2
C18B C 0.0775(8) 0.6114(7) 0.5342(2) 0.0597(16) Uani 0.493(3) 1 d . . P B 2
H18B H -0.049848 0.576611 0.528584 0.072 Uiso 0.493(3) 1 calc R U P B 2
H2 H 0.675(5) 0.996(4) 0.3046(12) 0.087(11) Uiso 1 1 d . . . . .
H03 H 0.804(5) 0.524(4) 0.2263(13) 0.089(12) Uiso 1 1 d . . . . .
H02 H 0.701(5) 0.851(4) 0.2284(12) 0.085(12) Uiso 1 1 d . . . . .

loop_
_atom_site_aniso_label
_atom_site_aniso_U_11
_atom_site_aniso_U_22
_atom_site_aniso_U_33
_atom_site_aniso_U_23
_atom_site_aniso_U_13
_atom_site_aniso_U_12
S1 0.1017(8) 0.0845(6) 0.0584(5) 0.0180(4) 0.0166(5) 0.0363(5)
S01 0.0694(6) 0.0943(6) 0.0528(5) -0.0049(4) -0.0114(4) 0.0328(5)
N3 0.0917(18) 0.0973(17) 0.0652(14) 0.0339(12) 0.0070(13) 0.0369(14)
C011 0.0476(17) 0.0517(16) 0.0502(16) 0.0127(13) 0.0101(13) 0.0224(13)
N01 0.0538(15) 0.0757(16) 0.0465(13) 0.0006(12) -0.0011(12) 0.0308(13)
N02 0.0659(18) 0.0801(19) 0.0501(15) -0.0089(13) -0.0124(13) 0.0391(15)
C016 0.0431(16) 0.0551(16) 0.0432(15) 0.0064(13) 0.0090(12) 0.0169(13)
C012 0.0346(14) 0.0465(15) 0.0440(14) 0.0092(12) 0.0113(12) 0.0154(12)
C8 0.095(2) 0.0626(18) 0.0433(16) 0.0002(14) 0.0024(16) 0.0524(18)
C3 0.068(2) 0.0397(15) 0.0440(16) 0.0011(12) -0.0113(15) 0.0149(15)
C1 0.100(3) 0.083(2) 0.0431(16) 0.0053(15) 0.0041(17) 0.060(2)
N1 0.0839(19) 0.0591(14) 0.0434(13) 0.0086(11) -0.0009(13) 0.0335(14)
N2 0.095(2) 0.096(2) 0.0413(14) 0.0130(13) 0.0101(14) 0.0607(18)
C2 0.082(2) 0.0553(17) 0.0487(17) 0.0071(14) 0.0011(16) 0.0269(17)
C19 0.0917(18) 0.0973(17) 0.0652(14) 0.0339(12) 0.0070(13) 0.0369(14)
C20 0.122(4) 0.118(3) 0.087(3) 0.030(3) -0.005(3) 0.013(3)
C7 0.061(2) 0.0357(14) 0.0548(18) 0.0069(12) -0.0173(15) 0.0002(14)
C12 0.091(2) 0.0410(15) 0.0433(16) -0.0023(12) -0.0078(16) 0.0306(17)
C16 0.075(3) 0.078(2) 0.067(2) 0.0333(18) -0.0124(19) -0.004(2)
C15 0.115(3) 0.070(2) 0.053(2) 0.0108(17) -0.004(2) 0.026(2)
C014 0.072(2) 0.088(2) 0.0501(18) 0.0227(17) 0.0094(16) 0.0417(19)
C013 0.069(2) 0.0608(18) 0.0606(19) 0.0189(15) 0.0082(16) 0.0340(16)
C010 0.0583(19) 0.0438(15) 0.0647(19) 0.0093(14) 0.0054(15) 0.0224(14)
C09 0.0535(18) 0.0472(16) 0.0561(17) 0.0011(13) 0.0031(14) 0.0203(14)
C08 0.0385(15) 0.0475(15) 0.0449(15) 0.0067(12) 0.0079(12) 0.0171(12)
C03 0.0408(16) 0.0545(16) 0.0420(15) 0.0050(12) 0.0052(12) 0.0190(13)
C01 0.0482(17) 0.0678(18) 0.0494(16) 0.0025(14) 0.0022(14) 0.0271(15)
C02 0.0464(18) 0.079(2) 0.0499(17) 0.0091(15) 0.0018(14) 0.0249(16)
N03 0.0644(18) 0.086(2) 0.0615(17) 0.0014(15) -0.0093(14) 0.0406(16)
C019 0.076(2) 0.092(2) 0.071(2) 0.0198(18) -0.0066(19) 0.041(2)
C020 0.074(3) 0.105(3) 0.100(3) 0.010(2) -0.009(2) 0.050(2)
C015 0.0588(19) 0.078(2) 0.0460(16) 0.0058(15) 0.0045(14) 0.0282(17)
C017 0.0548(19) 0.0530(17) 0.0541(17) -0.0060(14) 0.0035(14) 0.0159(14)
C018 0.0541(18) 0.0423(15) 0.0620(18) 0.0025(14) 0.0097(15) 0.0149(14)
C06 0.0442(16) 0.0428(14) 0.0486(15) 0.0071(12) 0.0109(13) 0.0156(12)
C05 0.0573(18) 0.0452(15) 0.0556(17) 0.0146(13) 0.0085(14) 0.0204(14)
C04 0.0543(18) 0.0598(18) 0.0479(16) 0.0154(14) 0.0055(14) 0.0251(15)
C07 0.0355(15) 0.0442(14) 0.0428(14) 0.0082(12) 0.0099(12) 0.0138(12)
C4A 0.049(4) 0.051(4) 0.045(3) 0.008(3) 0.000(3) 0.024(3)
C5A 0.045(3) 0.049(3) 0.054(3) 0.003(3) 0.004(3) 0.022(3)
C6A 0.038(3) 0.046(3) 0.046(3) 0.004(3) 0.003(2) 0.015(3)
C9A 0.043(3) 0.052(3) 0.042(3) 0.001(3) 0.007(2) 0.022(3)
C10A 0.042(3) 0.046(3) 0.059(3) 0.001(3) -0.001(3) 0.023(3)
C11A 0.046(4) 0.039(3) 0.050(3) 0.003(3) -0.002(3) 0.015(3)
C13A 0.062(4) 0.052(4) 0.064(4) 0.010(3) -0.001(3) 0.030(3)
C14A 0.085(7) 0.063(6) 0.055(5) 0.017(5) 0.000(5) 0.035(5)
C17A 0.050(4) 0.064(4) 0.051(3) 0.006(3) 0.010(3) 0.022(3)
C18A 0.044(3) 0.061(3) 0.056(3) 0.000(3) 0.007(3) 0.021(3)
C4B 0.058(5) 0.051(4) 0.044(4) 0.006(3) -0.001(3) 0.026(4)
C5B 0.039(3) 0.052(3) 0.064(4) 0.000(3) 0.000(3) 0.016(3)
C6B 0.047(4) 0.041(3) 0.050(3) 0.005(3) 0.007(3) 0.018(3)
C9B 0.046(4) 0.048(4) 0.049(3) 0.006(3) 0.004(3) 0.011(3)
C10B 0.051(4) 0.059(4) 0.057(4) 0.000(3) -0.004(3) 0.019(3)
C11B 0.064(4) 0.047(4) 0.043(3) 0.000(3) -0.006(3) 0.023(3)
C13B 0.085(5) 0.068(5) 0.051(4) 0.001(3) -0.013(4) 0.035(4)
C14B 0.140(11) 0.080(7) 0.036(4) 0.010(5) -0.005(6) 0.059(7)
C17B 0.076(5) 0.054(4) 0.060(4) 0.020(3) 0.027(4) 0.023(4)
C18B 0.052(4) 0.051(3) 0.072(4) 0.009(3) 0.020(3) 0.012(3)

loop_
_atom_type_symbol
_atom_type_description
_atom_type_scat_dispersion_real
_atom_type_scat_dispersion_imag
_atom_type_scat_source
C C 0.0033 0.0016 'International Tables Vol C Tables 4.2.6.8 and 6.1.1.4'
H H 0.0000 0.0000 'International Tables Vol C Tables 4.2.6.8 and 6.1.1.4'
N N 0.0061 0.0033 'International Tables Vol C Tables 4.2.6.8 and 6.1.1.4'
S S 0.1246 0.1234 'International Tables Vol C Tables 4.2.6.8 and 6.1.1.4'

loop_
_geom_angle_atom_site_label_1
_geom_angle_atom_site_label_2
_geom_angle_atom_site_label_3
_geom_angle
C2 N3 C19 126.0(3)
C013 C011 C012 119.2(3)
C013 C011 C010 122.8(3)
C012 C011 C010 118.0(2)
C01 N01 N02 116.1(2)
C02 N02 N01 119.9(3)
C015 C016 C012 119.4(2)
C015 C016 C017 122.3(3)
C012 C016 C017 118.3(2)
C011 C012 C016 119.4(2)
C011 C012 C07 120.2(2)
C016 C012 C07 120.4(2)
C9Aa C8 C3 123.1(3)
C9Aa C8 C7 110.3(3)
C3 C8 C7 121.1(3)
C3 C8 C9B 118.0(3)
C7 C8 C9B 117.5(3)
C4Bb C3 C8 119.3(4)
C4Bb C3 C1 114.5(4)
C8 C3 C1 123.2(3)
C8 C3 C4A 115.3(3)
C1 C3 C4A 119.2(3)
N1 C1 C3 122.7(3)
C1 N1 N2 116.6(3)
C2 N2 N1 120.5(3)
N3 C2 N2 115.4(3)
N3 C2 S1 125.0(2)
N2 C2 S1 119.6(3)
C20 C19 N3 110.4(3)
C6Bb C7 C8 113.2(3)
C6Bb C7 C12 118.8(3)
C8 C7 C12 122.6(3)
C8 C7 C6A 119.6(3)
C12 C7 C6A 115.0(3)
C11Aa C12 C16 112.6(3)
C11Aa C12 C7 120.7(4)
C16 C12 C7 122.7(3)
C16 C12 C11B 119.8(3)
C7 C12 C11B 115.1(3)
C17Bb C16 C12 110.7(4)
C17Bb C16 C15 119.8(4)
C12 C16 C15 121.1(4)
C12 C16 C17A 117.2(3)
C15 C16 C17A 117.9(4)
C14Aa C15 C16 123.3(6)
C16 C15 C14B 115.5(5)
C013 C014 C015 120.4(3)
C014 C013 C011 121.0(3)
C09 C010 C011 122.1(2)
C010 C09 C08 121.8(3)
C03 C08 C07 119.3(2)
C03 C08 C09 123.6(2)
C07 C08 C09 117.1(2)
C04 C03 C08 119.2(2)
C04 C03 C01 119.2(2)
C08 C03 C01 121.6(2)
N01 C01 C03 121.4(3)
N03 C02 N02 116.1(3)
N03 C02 S01 125.4(2)
N02 C02 S01 118.5(2)
C02 N03 C019 125.2(3)
N03 C019 C020 111.3(3)
C014 C015 C016 120.6(3)
C018 C017 C016 121.4(3)
C017 C018 C06 122.1(3)
C05 C06 C07 118.4(2)
C05 C06 C018 123.1(2)
C07 C06 C018 118.5(2)
C04 C05 C06 121.6(2)
C05 C04 C03 121.4(2)
C06 C07 C012 119.2(2)
C06 C07 C08 120.0(2)
C012 C07 C08 120.7(2)
C5Aa C4Aa C3 123.2(4)
C4Aa C5Aa C6A 122.0(5)
C5Aa C6Aa C18A 122.9(5)
C5Aa C6Aa C7 116.0(4)
C18Aa C6Aa C7 121.0(4)
C8 C9Aa C10A 124.8(5)
C9Aa C10Aa C11A 122.0(5)
C12 C11Aa C13A 122.1(5)
C12 C11Aa C10A 114.8(4)
C13Aa C11Aa C10A 122.9(5)
C14Aa C13Aa C11A 121.8(7)
C15 C14Aa C13A 116.3(8)
C18Aa C17Aa C16 118.0(5)
C17Aa C18Aa C6A 122.2(5)
C3 C4Bb C5B 119.3(5)
C4Bb C5Bb C6B 121.1(5)
C7 C6Bb C5B 121.1(5)
C7 C6Bb C18B 115.6(5)
C5Bb C6Bb C18B 123.0(5)
C10Bb C9Bb C8 118.1(5)
C9Bb C10Bb C11B 123.2(6)
C13Bb C11Bb C10B 123.3(6)
C13Bb C11Bb C12 116.2(5)
C10Bb C11Bb C12 120.5(4)
C14Bb C13Bb C11B 120.0(8)
C13Bb C14Bb C15 124.7(8)
C16 C17Bb C18B 123.2(5)
C17Bb C18Bb C6B 122.0(6)

loop_
_geom_bond_atom_site_label_1
_geom_bond_atom_site_label_2
_geom_bond_distance
S1 C2 1.678(3)
S01 C02 1.685(3)
N3 C2 1.322(4)
N3 C19 1.485(4)
C011 C013 1.397(4)
C011 C012 1.414(3)
C011 C010 1.424(4)
N01 C01 1.275(3)
N01 N02 1.375(3)
N02 C02 1.353(4)
C016 C015 1.396(4)
C016 C012 1.414(3)
C016 C017 1.429(4)
C012 C07 1.421(3)
C8 C9A 1.327(5)
C8 C3 1.400(4)
C8 C7 1.407(4)
C8 C9B 1.656(7)
C3 C4B 1.228(7)
C3 C1 1.447(4)
C3 C4A 1.579(7)
C1 N1 1.262(3)
N1 N2 1.373(3)
N2 C2 1.351(3)
C19 C20 1.443(5)
C7 C6B 1.282(6)
C7 C12 1.411(4)
C7 C6A 1.609(6)
C12 C11A 1.281(6)
C12 C16 1.387(4)
C12 C11B 1.628(7)
C16 C17B 1.326(7)
C16 C15 1.390(4)
C16 C17A 1.668(7)
C15 C14A 1.203(11)
C15 C14B 1.557(13)
C014 C013 1.373(4)
C014 C015 1.385(4)
C010 C09 1.343(4)
C09 C08 1.439(3)
C08 C03 1.406(3)
C08 C07 1.421(3)
C03 C04 1.395(3)
C03 C01 1.451(4)
C02 N03 1.326(4)
N03 C019 1.459(4)
C019 C020 1.492(5)
C017 C018 1.326(4)
C018 C06 1.424(4)
C06 C05 1.393(3)
C06 C07 1.419(3)
C05 C04 1.364(4)
C4Aa C5A 1.364(7)
C5Aa C6A 1.389(7)
C6Aa C18A 1.432(7)
C9Aa C10A 1.341(7)
C10Aa C11A 1.430(7)
C11Aa C13A 1.385(7)
C13Aa C14A 1.365(12)
C17Aa C18A 1.330(7)
C4Bb C5B 1.364(8)
C5Bb C6B 1.396(7)
C6Bb C18B 1.427(7)
C9Bb C10B 1.335(7)
C10Bb C11B 1.417(8)
C11Bb C13B 1.391(8)
C13Bb C14B 1.374(13)
C17Bb C18B 1.337(8)

loop_
_geom_torsion_atom_site_label_1
_geom_torsion_atom_site_label_2
_geom_torsion_atom_site_label_3
_geom_torsion_atom_site_label_4
_geom_torsion
C01 N01 N02 C02 -170.0(3)
C013 C011 C012 C016 -0.8(4)
C010 C011 C012 C016 179.6(2)
C013 C011 C012 C07 178.3(2)
C010 C011 C012 C07 -1.3(4)
C015 C016 C012 C011 0.0(4)
C017 C016 C012 C011 179.7(2)
C015 C016 C012 C07 -179.1(2)
C017 C016 C012 C07 0.6(4)
C7 C8 C3 C4Bb -22.9(5)
C9Bb C8 C3 C4Bb 178.3(5)
C9Aa C8 C3 C1 -30.6(5)
C7 C8 C3 C1 178.1(3)
C9Bb C8 C3 C1 19.2(4)
C9Aa C8 C3 C4Aa 166.8(4)
C7 C8 C3 C4Aa 15.5(4)
C4Bb C3 C1 N1 24.5(5)
C8 C3 C1 N1 -175.5(3)
C4Aa C3 C1 N1 -13.5(5)
C3 C1 N1 N2 178.6(3)
C1 N1 N2 C2 -178.0(3)
C19 N3 C2 N2 173.5(3)
C19 N3 C2 S1 -6.7(5)
N1 N2 C2 N3 1.2(4)
N1 N2 C2 S1 -178.7(2)
C2 N3 C19 C20 88.2(4)
C3 C8 C7 C6Bb 25.9(5)
C9Bb C8 C7 C6Bb -175.2(4)
C9Aa C8 C7 C12 24.9(4)
C3 C8 C7 C12 179.6(3)
C9Bb C8 C7 C12 -21.5(4)
C9Aa C8 C7 C6Aa -175.2(4)
C3 C8 C7 C6Aa -20.5(4)
C8 C7 C12 C11Aa -23.9(5)
C6Aa C7 C12 C11Aa 175.4(4)
C6Bb C7 C12 C16 -27.4(5)
C8 C7 C12 C16 -179.7(3)
C6Aa C7 C12 C16 19.5(4)
C6Bb C7 C12 C11Bb 170.2(4)
C8 C7 C12 C11Bb 17.9(4)
C7 C12 C16 C17Bb 29.7(5)
C11Bb C12 C16 C17Bb -168.6(4)
C11Aa C12 C16 C15 20.2(5)
C7 C12 C16 C15 177.8(3)
C11Bb C12 C16 C15 -20.6(5)
C11Aa C12 C16 C17Aa 177.8(4)
C7 C12 C16 C17Aa -24.6(5)
C12 C16 C15 C14Aa -16.1(8)
C17Aa C16 C15 C14Aa -173.5(6)
C17Bb C16 C15 C14Bb 161.9(6)
C12 C16 C15 C14Bb 16.7(6)
C015 C014 C013 C011 0.4(5)
C012 C011 C013 C014 0.6(4)
C010 C011 C013 C014 -179.8(3)
C013 C011 C010 C09 -178.5(3)
C012 C011 C010 C09 1.1(4)
C011 C010 C09 C08 -0.2(4)
C010 C09 C08 C03 178.1(3)
C010 C09 C08 C07 -0.5(4)
C07 C08 C03 C04 0.2(4)
C09 C08 C03 C04 -178.3(2)
C07 C08 C03 C01 179.9(2)
C09 C08 C03 C01 1.4(4)
N02 N01 C01 C03 -177.9(2)
C04 C03 C01 N01 14.1(4)
C08 C03 C01 N01 -165.6(2)
N01 N02 C02 N03 -0.7(4)
N01 N02 C02 S01 179.2(2)
N02 C02 N03 C019 173.3(3)
S01 C02 N03 C019 -6.6(5)
C02 N03 C019 C020 -102.9(4)
C013 C014 C015 C016 -1.1(4)
C012 C016 C015 C014 0.9(4)
C017 C016 C015 C014 -178.7(3)
C015 C016 C017 C018 178.6(3)
C012 C016 C017 C018 -1.1(4)
C016 C017 C018 C06 0.5(4)
C017 C018 C06 C05 -178.8(3)
C017 C018 C06 C07 0.5(4)
C07 C06 C05 C04 -0.4(4)
C018 C06 C05 C04 178.9(3)
C06 C05 C04 C03 1.7(4)
C08 C03 C04 C05 -1.6(4)
C01 C03 C04 C05 178.7(2)
C05 C06 C07 C012 178.4(2)
C018 C06 C07 C012 -0.9(3)
C05 C06 C07 C08 -1.0(4)
C018 C06 C07 C08 179.7(2)
C011 C012 C07 C06 -178.7(2)
C016 C012 C07 C06 0.4(3)
C011 C012 C07 C08 0.6(4)
C016 C012 C07 C08 179.7(2)
C03 C08 C07 C06 1.0(3)
C09 C08 C07 C06 179.6(2)
C03 C08 C07 C012 -178.4(2)
C09 C08 C07 C012 0.2(3)
C8 C3 C4Aa C5Aa -4.8(7)
C1 C3 C4Aa C5Aa -168.1(5)
C3 C4Aa C5Aa C6Aa -0.5(9)
C4Aa C5Aa C6Aa C18Aa 177.8(5)
C4Aa C5Aa C6Aa C7 -3.8(8)
C8 C7 C6Aa C5Aa 14.2(6)
C12 C7 C6Aa C5Aa 175.6(4)
C8 C7 C6Aa C18Aa -167.3(4)
C12 C7 C6Aa C18Aa -6.0(6)
C3 C8 C9Aa C10Aa -171.5(5)
C7 C8 C9Aa C10Aa -17.5(7)
C8 C9Aa C10Aa C11Aa 8.2(9)
C16 C12 C11Aa C13Aa -14.8(7)
C7 C12 C11Aa C13Aa -172.9(5)
C16 C12 C11Aa C10Aa 169.6(4)
C7 C12 C11Aa C10Aa 11.5(7)
C9Aa C10Aa C11Aa C12 -4.1(8)
C9Aa C10Aa C11Aa C13Aa -179.7(6)
C12 C11Aa C13Aa C14Aa 4.9(11)
C10Aa C11Aa C13Aa C14Aa -179.9(7)
C16 C15 C14Aa C13Aa 4.5(11)
C11Aa C13Aa C14Aa C15 1.2(12)
C12 C16 C17Aa C18Aa 16.3(6)
C15 C16 C17Aa C18Aa 174.6(4)
C16 C17Aa C18Aa C6Aa -3.9(8)
C5Aa C6Aa C18Aa C17Aa 177.6(5)
C7 C6Aa C18Aa C17Aa -0.8(8)
C8 C3 C4Bb C5Bb 10.1(8)
C1 C3 C4Bb C5Bb 170.9(5)
C3 C4Bb C5Bb C6Bb -2.2(9)
C8 C7 C6Bb C5Bb -17.7(7)
C12 C7 C6Bb C5Bb -172.4(4)
C8 C7 C6Bb C18Bb 168.2(4)
C12 C7 C6Bb C18Bb 13.5(6)
C4Bb C5Bb C6Bb C7 6.8(9)
C4Bb C5Bb C6Bb C18Bb -179.5(6)
C3 C8 C9Bb C10Bb 172.9(4)
C7 C8 C9Bb C10Bb 13.3(6)
C8 C9Bb C10Bb C11Bb -2.5(8)
C9Bb C10Bb C11Bb C13Bb 178.7(6)
C9Bb C10Bb C11Bb C12 -0.7(9)
C16 C12 C11Bb C13Bb 11.4(7)
C7 C12 C11Bb C13Bb 174.3(4)
C16 C12 C11Bb C10Bb -169.2(4)
C7 C12 C11Bb C10Bb -6.2(6)
C10Bb C11Bb C13Bb C14Bb -178.6(7)
C12 C11Bb C13Bb C14Bb 0.8(9)
C11Bb C13Bb C14Bb C15 -4.2(12)
C16 C15 C14Bb C13Bb -4.1(11)
C12 C16 C17Bb C18Bb -21.7(7)
C15 C16 C17Bb C18Bb -170.3(5)
C16 C17Bb C18Bb C6Bb 11.5(9)
C7 C6Bb C18Bb C17Bb -6.3(8)
C5Bb C6Bb C18Bb C17Bb 179.7(6)
